data_4311710
loop_
_publ_author_name
'Claire Mantel'
'Carole Baffert'
'Isabel Romero'
'Alain Deronzier'
'Jacques P\'ecaut'
'Marie-No\"elle Collomb'
'Carole Duboc'

_publ_section_title
;
 Structural Characterization and Electronic Properties Determination by
 High-Field and High-Frequency EPR of a Series of Five-Coordinated Mn(II)
 Complexes
;
_journal_name_full 'Inorganic Chemistry'
_journal_page_first 6455
_journal_page_last 6463
_journal_paper_doi 10.1021/ic049650k
_journal_volume 43
_journal_year 2004
_chemical_formula_sum 'C15 H11 Cl2 Mn N3'
_chemical_formula_weight 359.11
_chemical_name_systematic
;
 ?
;
_space_group_IT_number 14
_symmetry_cell_setting monoclinic
_symmetry_space_group_name_Hall '-P 2ybc'
_symmetry_space_group_name_H-M 'P 1 21/c 1'
_atom_sites_solution_hydrogens geom
_atom_sites_solution_primary direct
_atom_sites_solution_secondary difmap
_audit_creation_method SHELXL-97
_cell_angle_alpha 90.00
_cell_angle_beta 93.9660(10)
_cell_angle_gamma 90.00
_cell_formula_units_Z 4
_cell_length_a 10.9854(5)
_cell_length_b 8.2509(4)
_cell_length_c 16.3448(8)
_cell_measurement_temperature 298(2)
_cell_volume 1477.94(12)
_computing_cell_refinement 'Bruker SMART'
_computing_data_collection 'Bruker SMART'
_computing_data_reduction 'Bruker SHELXTL'
_computing_molecular_graphics 'Bruker SHELXTL'
_computing_publication_material 'Bruker SHELXTL'
_computing_structure_refinement 'SHELXL-97 (Sheldrick, 1997)'
_computing_structure_solution 'SHELXS-97 (Sheldrick, 1990)'
_diffrn_ambient_temperature 298(2)
_diffrn_measured_fraction_theta_full 0.912
_diffrn_measured_fraction_theta_max 0.912
_diffrn_measurement_device_type 'CCD area detector'
_diffrn_measurement_method 'phi and omega scans'
_diffrn_radiation_monochromator graphite
_diffrn_radiation_source 'fine-focus sealed tube'
_diffrn_radiation_type MoK\a
_diffrn_radiation_wavelength 0.71073
_diffrn_reflns_av_R_equivalents 0.0300
_diffrn_reflns_av_sigmaI/netI 0.0232
_diffrn_reflns_limit_h_max 14
_diffrn_reflns_limit_h_min -13
_diffrn_reflns_limit_k_max 6
_diffrn_reflns_limit_k_min -11
_diffrn_reflns_limit_l_max 21
_diffrn_reflns_limit_l_min -17
_diffrn_reflns_number 9234
_diffrn_reflns_theta_full 29.03
_diffrn_reflns_theta_max 29.03
_diffrn_reflns_theta_min 3.09
_exptl_absorpt_coefficient_mu 1.249
_exptl_absorpt_correction_type none
_exptl_crystal_density_diffrn 1.614
_exptl_crystal_density_method 'not measured'
_exptl_crystal_F_000 724
_exptl_crystal_size_max 0.3
_exptl_crystal_size_mid 0.5
_exptl_crystal_size_min 0.5
_refine_diff_density_max 0.313
_refine_diff_density_min -0.292
_refine_diff_density_rms 0.048
_refine_ls_extinction_method none
_refine_ls_goodness_of_fit_ref 1.040
_refine_ls_hydrogen_treatment mixed
_refine_ls_matrix_type full
_refine_ls_number_parameters 234
_refine_ls_number_reflns 3596
_refine_ls_number_restraints 0
_refine_ls_restrained_S_all 1.040
_refine_ls_R_factor_all 0.0339
_refine_ls_R_factor_gt 0.0279
_refine_ls_shift/su_max 0.003
_refine_ls_shift/su_mean 0.000
_refine_ls_structure_factor_coef Fsqd
_refine_ls_weighting_details 'calc w=1/[\s^2^(Fo^2^)+(0.0516P)^2^+0.0558P] where P=(Fo^2^+2Fc^2^)/3'
_refine_ls_weighting_scheme calc
_refine_ls_wR_factor_gt 0.0757
_refine_ls_wR_factor_ref 0.0787
_reflns_number_gt 3057
_reflns_number_total 3596
_reflns_threshold_expression >2sigma(I)
_cod_data_source_file ic049650ksi20040316_102737.cif
_cod_data_source_block struc
_cod_depositor_comments
;
The following automatic conversions were performed:
'_symmetry_cell_setting' value 'Monoclinic' changed to 'monoclinic'
according to '/home/saulius/struct/CIF-dictionaries/cif_core.dic'
dictionary named 'cif_core.dic' version 2.4.1 from 2010-06-29.

Automatic conversion script
Id: cif_fix_enum 1527 2010-12-29 10:47:43Z saulius 
;
_cod_database_code 4311710

loop_
_symmetry_equiv_pos_as_xyz
'x, y, z'
'-x, y+1/2, -z+1/2'
'-x, -y, -z'
'x, -y-1/2, z-1/2'

loop_
_atom_site_label
_atom_site_type_symbol
_atom_site_fract_x
_atom_site_fract_y
_atom_site_fract_z
_atom_site_U_iso_or_equiv
_atom_site_adp_type
_atom_site_occupancy
_atom_site_symmetry_multiplicity
_atom_site_calc_flag
_atom_site_refinement_flags
_atom_site_disorder_assembly
_atom_site_disorder_group
Mn Mn 0.219407(18) 0.09558(3) 0.121251(11) 0.03507(8) Uani 1 1 d . . .
Cl1 Cl 0.14336(5) 0.02098(6) 0.24698(2) 0.05999(14) Uani 1 1 d . . .
Cl2 Cl 0.33836(3) 0.33520(5) 0.13512(2) 0.04538(11) Uani 1 1 d . . .
N1 N 0.05686(11) 0.20260(14) 0.04829(7) 0.0376(3) Uani 1 1 d . . .
N2 N 0.22983(10) 0.02348(13) -0.00829(6) 0.0319(2) Uani 1 1 d . . .
N3 N 0.36320(11) -0.10069(14) 0.11592(7) 0.0384(3) Uani 1 1 d . . .
C1 C -0.03015(14) 0.28934(19) 0.08155(11) 0.0450(3) Uani 1 1 d . . .
H1 H -0.0287(17) 0.291(2) 0.1396(13) 0.054(5) Uiso 1 1 d . . .
C2 C -0.12077(15) 0.3700(2) 0.03482(13) 0.0516(4) Uani 1 1 d . . .
H2 H -0.1754(19) 0.431(2) 0.0599(12) 0.056(5) Uiso 1 1 d . . .
C3 C -0.12159(15) 0.3607(2) -0.04907(13) 0.0522(4) Uani 1 1 d . . .
H3 H -0.1839(18) 0.413(2) -0.0807(12) 0.054(5) Uiso 1 1 d . . .
C4 C -0.03259(15) 0.27120(19) -0.08500(11) 0.0459(4) Uani 1 1 d . . .
H4 H -0.0293(16) 0.264(2) -0.1414(12) 0.048(5) Uiso 1 1 d . . .
C5 C 0.05627(12) 0.19354(16) -0.03424(9) 0.0356(3) Uani 1 1 d . . .
C6 C 0.15525(13) 0.09399(16) -0.06643(8) 0.0345(3) Uani 1 1 d . . .
C7 C 0.17166(16) 0.0712(2) -0.14932(9) 0.0464(4) Uani 1 1 d . . .
H7 H 0.1235(18) 0.118(2) -0.1882(12) 0.055(5) Uiso 1 1 d . . .
C8 C 0.26623(17) -0.0271(2) -0.17058(10) 0.0508(4) Uani 1 1 d . . .
H8 H 0.2767(18) -0.046(3) -0.2249(13) 0.059(6) Uiso 1 1 d . . .
C9 C 0.34165(15) -0.10134(19) -0.11093(9) 0.0436(3) Uani 1 1 d . . .
H9 H 0.4027(17) -0.172(2) -0.1239(12) 0.053(5) Uiso 1 1 d . . .
C10 C 0.32045(12) -0.07344(16) -0.02910(8) 0.0333(3) Uani 1 1 d . . .
C11 C 0.39303(12) -0.14840(17) 0.04109(8) 0.0350(3) Uani 1 1 d . . .
C12 C 0.48363(15) -0.2623(2) 0.03144(12) 0.0484(4) Uani 1 1 d . . .
H12 H 0.499(2) -0.292(3) -0.0190(14) 0.069(6) Uiso 1 1 d . . .
C13 C 0.54533(17) -0.3282(2) 0.10030(13) 0.0585(4) Uani 1 1 d . . .
H13 H 0.607(2) -0.406(3) 0.0961(14) 0.076(7) Uiso 1 1 d . . .
C14 C 0.51477(18) -0.2799(2) 0.17647(13) 0.0581(4) Uani 1 1 d . . .
H14 H 0.561(2) -0.319(3) 0.2262(13) 0.071(6) Uiso 1 1 d . . .
C15 C 0.42351(17) -0.1666(2) 0.18160(11) 0.0501(4) Uani 1 1 d . . .
H15 H 0.3998(19) -0.126(3) 0.2323(13) 0.062(6) Uiso 1 1 d . . .

loop_
_atom_site_aniso_label
_atom_site_aniso_U_11
_atom_site_aniso_U_22
_atom_site_aniso_U_33
_atom_site_aniso_U_23
_atom_site_aniso_U_13
_atom_site_aniso_U_12
Mn 0.04113(14) 0.03719(13) 0.02726(12) -0.00243(7) 0.00515(9) -0.00184(8)
Cl1 0.0785(3) 0.0667(3) 0.0371(2) 0.00121(17) 0.0207(2) -0.0124(2)
Cl2 0.0493(2) 0.0413(2) 0.0457(2) -0.00524(14) 0.00437(15) -0.00677(15)
N1 0.0385(6) 0.0347(6) 0.0400(6) -0.0028(5) 0.0064(5) -0.0031(5)
N2 0.0356(6) 0.0322(5) 0.0282(5) -0.0012(4) 0.0048(4) -0.0043(4)
N3 0.0437(6) 0.0366(6) 0.0346(6) -0.0010(4) 0.0008(5) -0.0006(5)
C1 0.0413(8) 0.0400(8) 0.0548(9) -0.0067(7) 0.0116(7) -0.0047(6)
C2 0.0362(8) 0.0357(8) 0.0840(13) -0.0058(8) 0.0123(8) -0.0023(6)
C3 0.0400(8) 0.0360(8) 0.0793(13) 0.0074(8) -0.0064(8) -0.0015(6)
C4 0.0456(8) 0.0389(8) 0.0522(10) 0.0062(7) -0.0049(7) -0.0043(6)
C5 0.0375(7) 0.0302(6) 0.0389(7) 0.0028(5) 0.0007(5) -0.0062(5)
C6 0.0384(7) 0.0340(7) 0.0311(6) 0.0016(5) 0.0032(5) -0.0068(5)
C7 0.0562(9) 0.0523(9) 0.0306(7) 0.0067(6) 0.0025(6) -0.0027(7)
C8 0.0647(10) 0.0605(10) 0.0290(7) -0.0004(7) 0.0150(7) -0.0033(8)
C9 0.0490(9) 0.0470(8) 0.0366(8) -0.0036(6) 0.0163(6) -0.0029(7)
C10 0.0349(6) 0.0326(6) 0.0330(7) -0.0022(5) 0.0071(5) -0.0065(5)
C11 0.0350(7) 0.0331(6) 0.0373(7) -0.0013(5) 0.0057(5) -0.0059(5)
C12 0.0461(8) 0.0444(8) 0.0552(10) -0.0047(7) 0.0081(7) 0.0033(7)
C13 0.0495(9) 0.0461(9) 0.0787(13) 0.0008(9) -0.0053(8) 0.0086(8)
C14 0.0627(10) 0.0449(9) 0.0637(11) 0.0048(8) -0.0184(9) 0.0022(8)
C15 0.0642(10) 0.0428(8) 0.0420(8) 0.0011(7) -0.0073(7) -0.0002(7)

loop_
_atom_type_symbol
_atom_type_description
_atom_type_scat_dispersion_real
_atom_type_scat_dispersion_imag
_atom_type_scat_source
C C 0.0033 0.0016 'International Tables Vol C Tables 4.2.6.8 and 6.1.1.4'
H H 0.0000 0.0000 'International Tables Vol C Tables 4.2.6.8 and 6.1.1.4'
N N 0.0061 0.0033 'International Tables Vol C Tables 4.2.6.8 and 6.1.1.4'
Cl Cl 0.1484 0.1585 'International Tables Vol C Tables 4.2.6.8 and 6.1.1.4'
Mn Mn 0.3368 0.7283 'International Tables Vol C Tables 4.2.6.8 and 6.1.1.4'

loop_
_geom_angle_atom_site_label_1
_geom_angle_atom_site_label_2
_geom_angle_atom_site_label_3
_geom_angle
_geom_angle_site_symmetry_1
_geom_angle_site_symmetry_3
_geom_angle_publ_flag
N2 Mn N1 71.98(4) . . ?
N2 Mn N3 71.86(4) . . ?
N1 Mn N3 141.86(4) . . ?
N2 Mn Cl1 144.23(3) . . ?
N1 Mn Cl1 104.36(3) . . ?
N3 Mn Cl1 97.88(3) . . ?
N2 Mn Cl2 104.55(3) . . ?
N1 Mn Cl2 97.75(3) . . ?
N3 Mn Cl2 102.61(3) . . ?
Cl1 Mn Cl2 111.166(16) . . ?
C1 N1 C5 118.73(13) . . ?
C1 N1 Mn 123.73(11) . . ?
C5 N1 Mn 117.07(9) . . ?
C10 N2 C6 120.44(11) . . ?
C10 N2 Mn 119.53(9) . . ?
C6 N2 Mn 119.45(9) . . ?
C15 N3 C11 118.16(14) . . ?
C15 N3 Mn 124.55(11) . . ?
C11 N3 Mn 117.22(9) . . ?
N1 C1 C2 122.66(17) . . ?
C3 C2 C1 118.68(16) . . ?
C2 C3 C4 119.75(16) . . ?
C3 C4 C5 118.56(17) . . ?
N1 C5 C4 121.62(14) . . ?
N1 C5 C6 115.51(12) . . ?
C4 C5 C6 122.86(14) . . ?
N2 C6 C7 121.09(14) . . ?
N2 C6 C5 114.44(12) . . ?
C7 C6 C5 124.47(13) . . ?
C8 C7 C6 118.33(15) . . ?
C9 C8 C7 120.57(14) . . ?
C8 C9 C10 118.27(15) . . ?
N2 C10 C9 121.29(13) . . ?
N2 C10 C11 114.91(11) . . ?
C9 C10 C11 123.80(13) . . ?
N3 C11 C12 121.56(14) . . ?
N3 C11 C10 115.35(12) . . ?
C12 C11 C10 123.07(13) . . ?
C13 C12 C11 119.27(17) . . ?
C14 C13 C12 119.17(17) . . ?
C13 C14 C15 118.52(16) . . ?
N3 C15 C14 123.32(17) . . ?

loop_
_geom_bond_atom_site_label_1
_geom_bond_atom_site_label_2
_geom_bond_distance
_geom_bond_site_symmetry_2
_geom_bond_publ_flag
Mn N2 2.2099(11) . ?
Mn N1 2.2573(12) . ?
Mn N3 2.2681(12) . ?
Mn Cl1 2.3532(4) . ?
Mn Cl2 2.3721(4) . ?
N1 C1 1.3392(19) . ?
N1 C5 1.3506(18) . ?
N2 C10 1.3390(18) . ?
N2 C6 1.3436(18) . ?
N3 C15 1.338(2) . ?
N3 C11 1.3467(17) . ?
C1 C2 1.383(3) . ?
C2 C3 1.373(3) . ?
C3 C4 1.388(3) . ?
C4 C5 1.393(2) . ?
C5 C6 1.488(2) . ?
C6 C7 1.392(2) . ?
C7 C8 1.382(3) . ?
C8 C9 1.378(2) . ?
C9 C10 1.393(2) . ?
C10 C11 1.4859(19) . ?
C11 C12 1.386(2) . ?
C12 C13 1.384(3) . ?
C13 C14 1.371(3) . ?
C14 C15 1.378(3) . ?
